data_7115717
loop_
_publ_author_name
'Fei Wang'
'Hong-Ru Fu'
'Yao Kang'
'Jian Zhang'

_publ_section_title
;
 A new approach towards zeolitic tetrazolate-imidazolate frameworks
 (ZTIFs) with uncoordinated N-heteroatom sites for high CO2 uptake
;
_journal_name_full Chem.Commun.
_journal_page_first 12065
_journal_paper_doi 10.1039/C4cc05022C
_journal_volume 50
_journal_year 2014
_chemical_formula_moiety 'C8 H12 N6 Zn'
_chemical_formula_sum 'C8 H12 N6 Zn'
_chemical_formula_weight 257.61
_chemical_name_systematic
; 
 ? 
;
_space_group_IT_number 229
_symmetry_cell_setting cubic
_symmetry_space_group_name_Hall '-I 4 2 3'
_symmetry_space_group_name_H-M 'I m -3 m'
_atom_sites_solution_hydrogens geom
_atom_sites_solution_primary direct
_atom_sites_solution_secondary difmap
_audit_creation_method SHELXL-97
_cell_angle_alpha 90.00
_cell_angle_beta 90.00
_cell_angle_gamma 90.00
_cell_formula_units_Z 48
_cell_length_a 29.3187(8)
_cell_length_b 29.3187(8)
_cell_length_c 29.3187(8)
_cell_measurement_reflns_used 621
_cell_measurement_temperature 293(2)
_cell_measurement_theta_max 28.0577
_cell_measurement_theta_min 2.5941
_cell_volume 25201.9(12)
_computing_cell_refinement
;
CrysAlisPro, Agilent Technologies,
Version 1.171.35.21 (release 20-01-2012 CrysAlis171 .NET)
(compiled Jan 23 2012,18:06:46)
;
_computing_data_collection
;
CrysAlisPro, Agilent Technologies,
Version 1.171.35.21 (release 20-01-2012 CrysAlis171 .NET)
(compiled Jan 23 2012,18:06:46)
;
_computing_data_reduction
;
CrysAlisPro, Agilent Technologies,
Version 1.171.35.21 (release 20-01-2012 CrysAlis171 .NET)
(compiled Jan 23 2012,18:06:46)
;
_computing_structure_refinement 'SHELXL-97 (Sheldrick, 1997)'
_computing_structure_solution 'SHELXS-97 (Sheldrick, 1990)'
_diffrn_ambient_temperature 293(2)
_diffrn_detector_area_resol_mean 16.2083
_diffrn_measured_fraction_theta_full 0.668
_diffrn_measured_fraction_theta_max 0.668
_diffrn_measurement_device_type 'Xcalibur, Eos'
_diffrn_measurement_method '\w scans'
_diffrn_radiation_monochromator graphite
_diffrn_radiation_source 'Enhance (Mo) X-ray Source'
_diffrn_radiation_type MoK\a
_diffrn_radiation_wavelength 0.71073
_diffrn_reflns_av_R_equivalents 0.0281
_diffrn_reflns_av_sigmaI/netI 0.0623
_diffrn_reflns_limit_h_max 16
_diffrn_reflns_limit_h_min -27
_diffrn_reflns_limit_k_max 18
_diffrn_reflns_limit_k_min -7
_diffrn_reflns_limit_l_max 27
_diffrn_reflns_limit_l_min -20
_diffrn_reflns_number 1680
_diffrn_reflns_theta_full 19.97
_diffrn_reflns_theta_max 19.97
_diffrn_reflns_theta_min 2.60
_exptl_absorpt_coefficient_mu 1.157
_exptl_absorpt_correction_T_max 0.8015
_exptl_absorpt_correction_T_min 0.8015
_exptl_absorpt_correction_type multi-scan
_exptl_absorpt_process_details
;
CrysAlisPro, Agilent Technologies,
Version 1.171.35.21 (release 20-01-2012 CrysAlis171 .NET)
(compiled Jan 23 2012,18:06:46)
Empirical absorption correction using spherical harmonics,
 implemented in SCALE3 ABSPACK scaling algorithm.
;
_exptl_crystal_colour yellow
_exptl_crystal_density_diffrn 0.815
_exptl_crystal_density_method 'not measured'
_exptl_crystal_description block
_exptl_crystal_F_000 6336
_exptl_crystal_size_max 0.20
_exptl_crystal_size_mid 0.20
_exptl_crystal_size_min 0.20
_platon_squeeze_details
;
;
_refine_diff_density_max 0.510
_refine_diff_density_min -0.874
_refine_diff_density_rms 0.096
_refine_ls_extinction_method none
_refine_ls_goodness_of_fit_ref 1.153
_refine_ls_hydrogen_treatment constr
_refine_ls_matrix_type full
_refine_ls_number_parameters 78
_refine_ls_number_reflns 791
_refine_ls_number_restraints 81
_refine_ls_restrained_S_all 1.233
_refine_ls_R_factor_all 0.1072
_refine_ls_R_factor_gt 0.0901
_refine_ls_shift/su_max 0.027
_refine_ls_shift/su_mean 0.009
_refine_ls_structure_factor_coef Fsqd
_refine_ls_weighting_details 'calc w=1/[\s^2^(Fo^2^)+(0.1656P)^2^+138.1822P] where P=(Fo^2^+2Fc^2^)/3'
_refine_ls_weighting_scheme calc
_refine_ls_wR_factor_gt 0.2642
_refine_ls_wR_factor_ref 0.2904
_reflns_number_gt 592
_reflns_number_total 791
_reflns_threshold_expression >2sigma(I)
_cod_data_source_file c4cc05022c2.cif
_cod_data_source_block 2
_cod_original_cell_volume 25202.0(12)
_cod_original_sg_symbol_H-M Im-3m
_cod_database_code 7115717

loop_
_symmetry_equiv_pos_as_xyz
'x, y, z'
'-x, -y, z'
'-x, y, -z'
'x, -y, -z'
'z, x, y'
'z, -x, -y'
'-z, -x, y'
'-z, x, -y'
'y, z, x'
'-y, z, -x'
'y, -z, -x'
'-y, -z, x'
'y, x, -z'
'-y, -x, -z'
'y, -x, z'
'-y, x, z'
'x, z, -y'
'-x, z, y'
'-x, -z, -y'
'x, -z, y'
'z, y, -x'
'z, -y, x'
'-z, y, x'
'-z, -y, -x'
'x+1/2, y+1/2, z+1/2'
'-x+1/2, -y+1/2, z+1/2'
'-x+1/2, y+1/2, -z+1/2'
'x+1/2, -y+1/2, -z+1/2'
'z+1/2, x+1/2, y+1/2'
'z+1/2, -x+1/2, -y+1/2'
'-z+1/2, -x+1/2, y+1/2'
'-z+1/2, x+1/2, -y+1/2'
'y+1/2, z+1/2, x+1/2'
'-y+1/2, z+1/2, -x+1/2'
'y+1/2, -z+1/2, -x+1/2'
'-y+1/2, -z+1/2, x+1/2'
'y+1/2, x+1/2, -z+1/2'
'-y+1/2, -x+1/2, -z+1/2'
'y+1/2, -x+1/2, z+1/2'
'-y+1/2, x+1/2, z+1/2'
'x+1/2, z+1/2, -y+1/2'
'-x+1/2, z+1/2, y+1/2'
'-x+1/2, -z+1/2, -y+1/2'
'x+1/2, -z+1/2, y+1/2'
'z+1/2, y+1/2, -x+1/2'
'z+1/2, -y+1/2, x+1/2'
'-z+1/2, y+1/2, x+1/2'
'-z+1/2, -y+1/2, -x+1/2'
'-x, -y, -z'
'x, y, -z'
'x, -y, z'
'-x, y, z'
'-z, -x, -y'
'-z, x, y'
'z, x, -y'
'z, -x, y'
'-y, -z, -x'
'y, -z, x'
'-y, z, x'
'y, z, -x'
'-y, -x, z'
'y, x, z'
'-y, x, -z'
'y, -x, -z'
'-x, -z, y'
'x, -z, -y'
'x, z, y'
'-x, z, -y'
'-z, -y, x'
'-z, y, -x'
'z, -y, -x'
'z, y, x'
'-x+1/2, -y+1/2, -z+1/2'
'x+1/2, y+1/2, -z+1/2'
'x+1/2, -y+1/2, z+1/2'
'-x+1/2, y+1/2, z+1/2'
'-z+1/2, -x+1/2, -y+1/2'
'-z+1/2, x+1/2, y+1/2'
'z+1/2, x+1/2, -y+1/2'
'z+1/2, -x+1/2, y+1/2'
'-y+1/2, -z+1/2, -x+1/2'
'y+1/2, -z+1/2, x+1/2'
'-y+1/2, z+1/2, x+1/2'
'y+1/2, z+1/2, -x+1/2'
'-y+1/2, -x+1/2, z+1/2'
'y+1/2, x+1/2, z+1/2'
'-y+1/2, x+1/2, -z+1/2'
'y+1/2, -x+1/2, -z+1/2'
'-x+1/2, -z+1/2, y+1/2'
'x+1/2, -z+1/2, -y+1/2'
'x+1/2, z+1/2, y+1/2'
'-x+1/2, z+1/2, -y+1/2'
'-z+1/2, -y+1/2, x+1/2'
'-z+1/2, y+1/2, -x+1/2'
'z+1/2, -y+1/2, -x+1/2'
'z+1/2, y+1/2, x+1/2'

loop_
_atom_site_label
_atom_site_type_symbol
_atom_site_fract_x
_atom_site_fract_y
_atom_site_fract_z
_atom_site_U_iso_or_equiv
_atom_site_adp_type
_atom_site_occupancy
_atom_site_symmetry_multiplicity
_atom_site_calc_flag
_atom_site_refinement_flags
Zn1 Zn 0.39483(5) 0.10517(5) 0.2500 0.0542(14) Uani 1 2 d S
N1 N 0.4623(3) 0.1118(3) 0.2620(3) 0.089(4) Uani 1 1 d DU
N2 N 0.47707(9) 0.1268(5) 0.3026(4) 0.119(4) Uani 1 1 d DU
N3 N 0.3806(3) 0.1415(3) 0.1944(3) 0.071(3) Uani 1 1 d DU
C1 C 0.5000 0.1028(4) 0.2378(5) 0.098(5) Uani 1 2 d SDU
C2 C 0.5000 0.0868(8) 0.1945(5) 0.128(8) Uani 1 2 d SDU
H2A H 0.5309 0.0833 0.1842 0.192 Uiso 0.50 1 calc PR
H2B H 0.4843 0.1079 0.1751 0.192 Uiso 0.50 1 calc PR
H2C H 0.4848 0.0578 0.1936 0.192 Uiso 0.50 1 calc PR
C3 C 0.3648(5) 0.1230(3) 0.1555(3) 0.080(4) Uani 1 1 d DU
H3A H 0.3554 0.0929 0.1517 0.096 Uiso 1 1 calc R
C4 C 0.3901(4) 0.1855(3) 0.1855(3) 0.086(4) Uani 1 2 d SDU
C5 C 0.4068(7) 0.2161(3) 0.2161(3) 0.114(5) Uani 1 2 d SDU
H5A H 0.4258 0.2371 0.1980 0.137 Uiso 1 1 d R
C6 C 0.3608(6) 0.2342(6) 0.2342(6) 0.154(6) Uani 1 2 d SDU
H6B H 0.3436 0.2499 0.2079 0.185 Uiso 1 1 d R
C7 C 0.3851(10) 0.2670(4) 0.2670(4) 0.198(10) Uani 1 2 d SDU
H7C H 0.3617 0.2832 0.2827 0.298 Uiso 1 2 d SR
H7A H 0.4037 0.2504 0.2877 0.298 Uiso 1 1 d R

loop_
_atom_site_aniso_label
_atom_site_aniso_U_11
_atom_site_aniso_U_22
_atom_site_aniso_U_33
_atom_site_aniso_U_23
_atom_site_aniso_U_13
_atom_site_aniso_U_12
Zn1 0.0559(15) 0.0559(15) 0.0508(18) 0.0026(8) 0.0026(8) -0.0005(11)
N1 0.057(7) 0.154(10) 0.057(6) -0.010(7) -0.001(5) 0.005(6)
N2 0.062(7) 0.202(11) 0.092(8) -0.037(8) 0.000(6) 0.003(8)
N3 0.112(8) 0.055(5) 0.047(6) 0.006(5) -0.014(6) -0.012(6)
C1 0.063(9) 0.168(13) 0.062(8) 0.004(10) 0.000 0.000
C2 0.080(13) 0.22(2) 0.084(12) -0.038(15) 0.000 0.000
C3 0.121(10) 0.054(7) 0.065(7) 0.008(6) -0.021(8) -0.019(8)
C4 0.135(10) 0.062(5) 0.062(5) 0.008(7) -0.021(6) -0.021(6)
C5 0.175(13) 0.083(6) 0.083(6) -0.011(8) -0.014(7) -0.014(7)
C6 0.209(15) 0.126(8) 0.126(8) -0.019(10) 0.006(8) 0.006(8)
C7 0.26(2) 0.167(13) 0.167(13) -0.062(15) 0.008(10) 0.008(10)

loop_
_atom_type_symbol
_atom_type_description
_atom_type_scat_dispersion_real
_atom_type_scat_dispersion_imag
_atom_type_scat_source
C C 0.0033 0.0016 'International Tables Vol C Tables 4.2.6.8 and 6.1.1.4'
H H 0.0000 0.0000 'International Tables Vol C Tables 4.2.6.8 and 6.1.1.4'
N N 0.0061 0.0033 'International Tables Vol C Tables 4.2.6.8 and 6.1.1.4'
Zn Zn 0.2839 1.4301 'International Tables Vol C Tables 4.2.6.8 and 6.1.1.4'

loop_
_geom_angle_atom_site_label_1
_geom_angle_atom_site_label_2
_geom_angle_atom_site_label_3
_geom_angle
_geom_angle_site_symmetry_1
_geom_angle_site_symmetry_3
N3 Zn1 N3 116.5(5) 38 .
N3 Zn1 N1 111.2(4) 38 .
N3 Zn1 N1 107.3(4) . .
N3 Zn1 N1 107.3(4) 38 38
N3 Zn1 N1 111.2(4) . 38
N1 Zn1 N1 102.7(6) . 38
C1 N1 N2 105.5(11) . .
C1 N1 Zn1 134.2(8) . .
N2 N1 Zn1 120.3(5) . .
N1 N2 N2 108.9(5) . 52_655
C4 N3 C3 107.1(10) . .
C4 N3 Zn1 128.9(7) . .
C3 N3 Zn1 123.4(5) . .
N1 C1 N1 111.2(14) 52_655 .
N1 C1 C2 124.4(7) 52_655 .
N1 C1 C2 124.4(7) . .
C1 C2 H2A 109.5 . .
C1 C2 H2B 109.5 . .
H2A C2 H2B 109.5 . .
C1 C2 H2C 109.5 . .
H2A C2 H2C 109.5 . .
H2B C2 H2C 109.5 . .
N3 C3 C3 108.3(4) . 67
N3 C3 H3A 125.8 . .
C3 C3 H3A 125.8 67 .
N3 C4 N3 109.2(13) 67 .
N3 C4 C5 125.4(6) 67 .
N3 C4 C5 125.4(6) . .
C4 C5 C6 97.9(12) . .
C4 C5 H5A 105.2 . .
C6 C5 H5A 117.5 . .
C7 C6 C5 91.4(4) . .
C7 C6 H6B 114.5 . .
C5 C6 H6B 109.1 . .
C6 C7 H7C 106.5 . .
C6 C7 H7A 110.4 . .
H7C C7 H7A 110.8 . .

loop_
_geom_bond_atom_site_label_1
_geom_bond_atom_site_label_2
_geom_bond_distance
_geom_bond_site_symmetry_2
Zn1 N3 1.991(9) 38
Zn1 N3 1.991(9) .
Zn1 N1 2.017(10) .
Zn1 N1 2.017(10) 38
N1 C1 1.341(5) .
N1 N2 1.341(4) .
N2 N2 1.345(5) 52_655
N3 C4 1.346(4) .
N3 C3 1.346(5) .
C1 N1 1.341(5) 52_655
C1 C2 1.353(6) .
C2 H2A 0.9600 .
C2 H2B 0.9600 .
C2 H2C 0.9600 .
C3 C3 1.349(6) 67
C3 H3A 0.9300 .
C4 N3 1.346(4) 67
C4 C5 1.359(5) .
C5 C6 1.543(6) .
C5 H5A 0.9850 .
C6 C7 1.535(6) .
C6 H6B 1.0285 .
C7 H7C 0.9535 .
C7 H7A 0.9514 .

loop_
_platon_squeeze_void_nr
_platon_squeeze_void_average_x
_platon_squeeze_void_average_y
_platon_squeeze_void_average_z
_platon_squeeze_void_volume
_platon_squeeze_void_count_electrons
_platon_squeeze_void_content
1 0.192 0.043 0.021 21060 1589 ' '
2 0.667 -0.057 0.043 19292 1343 ' '
3 0.442 0.017 0.438 9 0 ' '
4 0.058 0.017 0.562 9 0 ' '
5 0.562 0.058 0.018 9 0 ' '
6 0.938 0.058 0.982 9 0 ' '
7 0.982 0.062 0.442 8 0 ' '
8 0.518 0.062 0.558 9 0 ' '
9 0.808 0.188 0.268 9 0 ' '
10 0.692 0.188 0.732 9 0 ' '
11 0.268 0.192 0.312 9 0 ' '
12 0.232 0.192 0.688 9 0 ' '
13 0.688 0.232 0.192 8 0 ' '
14 0.812 0.232 0.808 9 0 ' '
15 0.312 0.267 0.192 9 0 ' '
16 0.188 0.267 0.808 9 0 ' '
17 0.732 0.308 0.312 9 0 ' '
18 0.768 0.308 0.688 9 0 ' '
19 0.192 0.312 0.267 9 0 ' '
20 0.308 0.312 0.732 9 0 ' '
21 0.018 0.438 0.442 9 0 ' '
22 0.482 0.438 0.558 9 0 ' '
23 0.438 0.442 0.018 8 0 ' '
24 0.062 0.442 0.982 8 0 ' '
25 0.558 0.482 0.438 9 0 ' '
26 0.942 0.482 0.562 8 0 ' '
27 0.558 0.517 0.062 9 0 ' '
28 0.942 0.518 0.938 9 0 ' '
29 0.438 0.558 0.482 9 0 ' '
30 0.062 0.558 0.518 9 0 ' '
31 0.018 0.562 0.058 9 0 ' '
32 0.482 0.562 0.942 8 0 ' '
33 0.192 0.688 0.232 9 0 ' '
34 0.308 0.688 0.768 9 0 ' '
35 0.732 0.692 0.188 9 0 ' '
36 0.768 0.692 0.812 9 0 ' '
37 0.312 0.732 0.308 9 0 ' '
38 0.188 0.732 0.692 8 0 ' '
39 0.688 0.767 0.308 9 0 ' '
40 0.812 0.767 0.692 9 0 ' '
41 0.268 0.808 0.188 9 0 ' '
42 0.232 0.808 0.812 9 0 ' '
43 0.808 0.812 0.232 9 0 ' '
44 0.692 0.812 0.767 9 0 ' '
45 0.982 0.938 0.058 9 0 ' '
46 0.518 0.938 0.942 9 0 ' '
47 0.562 0.942 0.482 8 0 ' '
48 0.938 0.942 0.518 8 0 ' '
49 0.442 0.982 0.062 8 0 ' '
50 0.058 0.982 0.938 9 0 ' '
